data_7206471
loop_
_publ_author_name
'Sui, Yan'
'Liu, Dong-Sheng'
'Hu, Rong-Hua'
'Chen, Hong-Mei'

_publ_section_title
;
 Discovery of a new type of organic ferroelectric materials in natural
 biomass dehydroabietylamine Schiff bases
;
_journal_issue 38
_journal_name_full 'Journal of Materials Chemistry'
_journal_page_first 14599
_journal_paper_doi 10.1039/c0jm03461d
_journal_volume 21
_journal_year 2011
_chemical_absolute_configuration rm
_chemical_formula_moiety 'C27 H34 Br N O'
_chemical_formula_sum 'C27 H34 Br N O'
_chemical_formula_weight 468.46
_chemical_name_systematic
;
?
;
_space_group_IT_number 4
_symmetry_cell_setting monoclinic
_symmetry_space_group_name_Hall 'P 2yb'
_symmetry_space_group_name_H-M 'P 1 21 1'
_atom_sites_solution_hydrogens geom
_atom_sites_solution_primary direct
_atom_sites_solution_secondary difmap
_audit_creation_method SHELXL-97
_cell_angle_alpha 90.00
_cell_angle_beta 102.785(7)
_cell_angle_gamma 90.00
_cell_formula_units_Z 2
_cell_length_a 11.264(4)
_cell_length_b 6.189(2)
_cell_length_c 17.301(6)
_cell_measurement_reflns_used 7118
_cell_measurement_temperature 293(2)
_cell_measurement_theta_max 20.72
_cell_measurement_theta_min 2.69
_cell_volume 1176.2(7)
_computing_cell_refinement SMART
_computing_data_collection 'SMART (Bruker, 2000)'
_computing_data_reduction 'SAINT (Bruker, 2000)'
_computing_molecular_graphics SHELXTL
_computing_publication_material SHELXTL
_computing_structure_refinement SHELXTL
_computing_structure_solution 'SHELXTL (Bruker, 2000)'
_diffrn_ambient_temperature 293(2)
_diffrn_measured_fraction_theta_full 0.993
_diffrn_measured_fraction_theta_max 0.993
_diffrn_measurement_device_type 'Bruker Smart Apex CCD'
_diffrn_measurement_method 'phi and omega scans'
_diffrn_radiation_monochromator graphite
_diffrn_radiation_source 'fine-focus sealed tube'
_diffrn_radiation_type MoK\a
_diffrn_radiation_wavelength 0.71073
_diffrn_reflns_av_R_equivalents 0.0886
_diffrn_reflns_av_sigmaI/netI 0.1022
_diffrn_reflns_limit_h_max 13
_diffrn_reflns_limit_h_min -13
_diffrn_reflns_limit_k_max 7
_diffrn_reflns_limit_k_min -7
_diffrn_reflns_limit_l_max 16
_diffrn_reflns_limit_l_min -21
_diffrn_reflns_number 6409
_diffrn_reflns_theta_full 26.10
_diffrn_reflns_theta_max 26.10
_diffrn_reflns_theta_min 1.98
_exptl_absorpt_coefficient_mu 1.766
_exptl_absorpt_correction_T_max 0.7417
_exptl_absorpt_correction_T_min 0.4604
_exptl_absorpt_correction_type multi-scan
_exptl_absorpt_process_details 'SADABS; Bruker, 2000'
_exptl_crystal_colour yellow
_exptl_crystal_density_diffrn 1.323
_exptl_crystal_density_method 'not measured'
_exptl_crystal_description needle
_exptl_crystal_F_000 492
_exptl_crystal_size_max 0.52
_exptl_crystal_size_mid 0.21
_exptl_crystal_size_min 0.18
_refine_diff_density_max 0.419
_refine_diff_density_min -0.199
_refine_diff_density_rms 0.048
_refine_ls_abs_structure_details 'Flack H D (1983), Acta Cryst. A39, 876-881'
_refine_ls_abs_structure_Flack -0.010(13)
_refine_ls_extinction_method none
_refine_ls_goodness_of_fit_ref 1.019
_refine_ls_hydrogen_treatment constr
_refine_ls_matrix_type full
_refine_ls_number_parameters 275
_refine_ls_number_reflns 4196
_refine_ls_number_restraints 1
_refine_ls_restrained_S_all 1.019
_refine_ls_R_factor_all 0.0875
_refine_ls_R_factor_gt 0.0526
_refine_ls_shift/su_max 0.000
_refine_ls_shift/su_mean 0.000
_refine_ls_structure_factor_coef Fsqd
_refine_ls_weighting_details 'calc w=1/[\s^2^(Fo^2^)+(0.0300P)^2^+0.0000P] where P=(Fo^2^+2Fc^2^)/3'
_refine_ls_weighting_scheme calc
_refine_ls_wR_factor_gt 0.1142
_refine_ls_wR_factor_ref 0.1191
_reflns_number_gt 2315
_reflns_number_total 4196
_reflns_threshold_expression >2sigma(I)
_cod_data_source_file c0jm03461d.txt
_cod_data_source_block 90622dm
_cod_original_cell_volume 1176.2(8)
_cod_original_sg_symbol_Hall 'P 2yb '
_cod_original_sg_symbol_H-M 'P 21 '
_cod_database_code 7206471

loop_
_symmetry_equiv_pos_as_xyz
'x, y, z'
'-x, y+1/2, -z'

loop_
_atom_site_label
_atom_site_type_symbol
_atom_site_fract_x
_atom_site_fract_y
_atom_site_fract_z
_atom_site_U_iso_or_equiv
_atom_site_adp_type
_atom_site_occupancy
_atom_site_symmetry_multiplicity
_atom_site_calc_flag
_atom_site_refinement_flags
Br1 Br 0.88674(5) -0.08203(14) 0.52161(4) 0.0994(3) Uani 1 1 d .
C1 C 0.5308(5) -0.2468(10) 0.4180(3) 0.0541(14) Uani 1 1 d .
C2 C 0.5427(5) -0.4593(9) 0.3947(3) 0.0557(14) Uani 1 1 d .
C3 C 0.6553(5) -0.5530(12) 0.4074(3) 0.0699(16) Uani 1 1 d .
H3 H 0.6632 -0.6932 0.3898 0.084 Uiso 1 1 calc R
C4 C 0.7563(5) -0.4425(11) 0.4457(3) 0.0668(17) Uani 1 1 d .
H4 H 0.8323 -0.5085 0.4552 0.080 Uiso 1 1 calc R
C5 C 0.7454(5) -0.2359(11) 0.4698(3) 0.0620(15) Uani 1 1 d .
C6 C 0.6344(4) -0.1366(9) 0.4569(3) 0.0565(15) Uani 1 1 d .
H6 H 0.6281 0.0044 0.4741 0.068 Uiso 1 1 calc R
C7 C 0.4135(4) -0.1348(9) 0.4005(3) 0.0567(15) Uani 1 1 d .
H7 H 0.4094 0.0104 0.4136 0.068 Uiso 1 1 calc R
C8 C 0.1999(4) -0.1266(10) 0.3471(3) 0.0623(16) Uani 1 1 d .
H8A H 0.2113 0.0284 0.3531 0.075 Uiso 1 1 calc R
H8B H 0.1497 -0.1735 0.3829 0.075 Uiso 1 1 calc R
C9 C 0.1346(4) -0.1791(8) 0.2606(3) 0.0527(15) Uani 1 1 d .
C10 C 0.2153(4) -0.0883(14) 0.2073(3) 0.0650(14) Uani 1 1 d .
H10A H 0.2398 0.0574 0.2245 0.078 Uiso 1 1 calc R
H10B H 0.2884 -0.1756 0.2142 0.078 Uiso 1 1 calc R
C11 C 0.1536(4) -0.0834(14) 0.1203(3) 0.0734(15) Uani 1 1 d .
H11A H 0.1346 -0.2298 0.1016 0.088 Uiso 1 1 calc R
H11B H 0.2087 -0.0217 0.0904 0.088 Uiso 1 1 calc R
C12 C 0.0362(4) 0.0506(10) 0.1060(3) 0.0605(15) Uani 1 1 d .
H12A H -0.0016 0.0506 0.0498 0.073 Uiso 1 1 calc R
H12B H 0.0556 0.1988 0.1222 0.073 Uiso 1 1 calc R
C13 C -0.0537(4) -0.0421(10) 0.1527(3) 0.0504(14) Uani 1 1 d .
C14 C 0.0116(3) -0.0564(10) 0.2419(2) 0.0470(12) Uani 1 1 d .
H14 H 0.0329 0.0933 0.2575 0.056 Uiso 1 1 calc R
C15 C -0.0793(4) -0.1216(11) 0.2905(3) 0.0632(16) Uani 1 1 d .
H15A H -0.1204 -0.2534 0.2691 0.076 Uiso 1 1 calc R
H15B H -0.0368 -0.1495 0.3448 0.076 Uiso 1 1 calc R
C16 C -0.1715(5) 0.0548(11) 0.2892(3) 0.0774(19) Uani 1 1 d .
H16A H -0.1346 0.1687 0.3252 0.093 Uiso 1 1 calc R
H16B H -0.2394 -0.0030 0.3087 0.093 Uiso 1 1 calc R
C17 C -0.2194(5) 0.1515(9) 0.2082(3) 0.0591(15) Uani 1 1 d .
C18 C -0.1641(4) 0.1111(8) 0.1461(3) 0.0484(14) Uani 1 1 d .
C19 C -0.2174(5) 0.2015(9) 0.0734(3) 0.0624(16) Uani 1 1 d .
H19 H -0.1819 0.1769 0.0305 0.075 Uiso 1 1 calc R
C20 C -0.3200(5) 0.3252(9) 0.0622(3) 0.0667(18) Uani 1 1 d .
H20 H -0.3536 0.3795 0.0120 0.080 Uiso 1 1 calc R
C21 C -0.3743(4) 0.3707(10) 0.1235(4) 0.0646(16) Uani 1 1 d .
C22 C -0.3240(5) 0.2816(9) 0.1959(3) 0.0651(16) Uani 1 1 d .
H22 H -0.3603 0.3084 0.2383 0.078 Uiso 1 1 calc R
C23 C 0.1197(5) -0.4222(8) 0.2522(4) 0.0675(17) Uani 1 1 d .
H23A H 0.0536 -0.4681 0.2750 0.101 Uiso 1 1 calc R
H23B H 0.1934 -0.4918 0.2792 0.101 Uiso 1 1 calc R
H23C H 0.1028 -0.4605 0.1971 0.101 Uiso 1 1 calc R
C24 C -0.1049(5) -0.2564(9) 0.1159(4) 0.0694(17) Uani 1 1 d .
H24A H -0.1599 -0.2294 0.0659 0.104 Uiso 1 1 calc R
H24B H -0.1476 -0.3280 0.1508 0.104 Uiso 1 1 calc R
H24C H -0.0393 -0.3464 0.1077 0.104 Uiso 1 1 calc R
C25 C -0.4873(5) 0.5097(11) 0.1118(4) 0.084(2) Uani 1 1 d .
H25 H -0.5059 0.5508 0.0558 0.100 Uiso 1 1 calc R
C26 C -0.4671(6) 0.7148(11) 0.1564(5) 0.106(3) Uani 1 1 d .
H26A H -0.4417 0.6846 0.2121 0.160 Uiso 1 1 calc R
H26B H -0.5414 0.7966 0.1467 0.160 Uiso 1 1 calc R
H26C H -0.4050 0.7967 0.1395 0.160 Uiso 1 1 calc R
C27 C -0.5966(5) 0.3866(15) 0.1239(5) 0.113(3) Uani 1 1 d .
H27A H -0.5853 0.3470 0.1787 0.169 Uiso 1 1 calc R
H27B H -0.6066 0.2585 0.0919 0.169 Uiso 1 1 calc R
H27C H -0.6678 0.4755 0.1090 0.169 Uiso 1 1 calc R
N1 N 0.3178(4) -0.2345(7) 0.3678(3) 0.0598(12) Uani 1 1 d .
O1 O 0.4440(3) -0.5755(8) 0.3581(2) 0.0767(10) Uani 1 1 d .
H1 H 0.3786 -0.4531 0.3575 0.092 Uiso 1 1 d R

loop_
_atom_site_aniso_label
_atom_site_aniso_U_11
_atom_site_aniso_U_22
_atom_site_aniso_U_33
_atom_site_aniso_U_23
_atom_site_aniso_U_13
_atom_site_aniso_U_12
Br1 0.0521(3) 0.1328(6) 0.1088(5) -0.0281(6) 0.0078(3) -0.0055(5)
C1 0.048(3) 0.054(4) 0.059(4) 0.005(3) 0.009(3) 0.004(3)
C2 0.063(4) 0.047(4) 0.057(4) -0.002(3) 0.015(3) 0.005(3)
C3 0.076(4) 0.064(4) 0.069(4) -0.005(4) 0.015(3) 0.021(4)
C4 0.061(4) 0.079(5) 0.062(4) 0.003(4) 0.016(3) 0.020(3)
C5 0.052(3) 0.077(4) 0.058(4) 0.000(3) 0.012(3) -0.005(3)
C6 0.058(3) 0.055(4) 0.057(3) -0.002(3) 0.012(2) 0.007(3)
C7 0.059(3) 0.056(4) 0.054(3) -0.002(3) 0.009(3) -0.001(3)
C8 0.052(3) 0.069(4) 0.063(3) -0.004(3) 0.009(2) 0.013(3)
C9 0.052(3) 0.057(4) 0.049(3) -0.003(3) 0.012(3) 0.005(2)
C10 0.045(2) 0.083(4) 0.070(4) -0.011(4) 0.019(2) 0.003(4)
C11 0.059(3) 0.104(4) 0.063(3) -0.011(5) 0.027(3) -0.005(5)
C12 0.054(3) 0.080(4) 0.051(3) 0.000(3) 0.018(3) 0.003(3)
C13 0.050(3) 0.057(4) 0.046(3) -0.006(3) 0.013(2) 0.000(3)
C14 0.045(2) 0.048(3) 0.050(3) 0.000(3) 0.016(2) 0.001(3)
C15 0.057(3) 0.081(5) 0.055(3) 0.012(4) 0.018(2) 0.004(4)
C16 0.061(4) 0.118(5) 0.057(4) 0.009(4) 0.021(3) 0.026(4)
C17 0.053(3) 0.077(4) 0.048(3) 0.001(3) 0.013(3) 0.008(3)
C18 0.042(3) 0.055(4) 0.047(4) -0.001(3) 0.006(3) -0.005(3)
C19 0.059(4) 0.073(4) 0.055(4) -0.005(3) 0.012(3) -0.002(3)
C20 0.053(3) 0.082(5) 0.060(4) 0.004(3) 0.000(3) 0.001(3)
C21 0.044(3) 0.065(4) 0.082(4) 0.008(4) 0.006(3) 0.000(3)
C22 0.055(4) 0.085(4) 0.057(4) -0.002(3) 0.016(3) 0.018(3)
C23 0.056(4) 0.056(4) 0.083(4) -0.017(3) 0.001(3) 0.007(3)
C24 0.067(4) 0.066(4) 0.073(4) -0.013(4) 0.010(3) 0.000(3)
C25 0.058(4) 0.082(5) 0.106(5) 0.014(4) 0.007(3) 0.020(3)
C26 0.071(5) 0.068(5) 0.182(8) -0.008(5) 0.031(5) 0.011(4)
C27 0.049(3) 0.115(6) 0.172(7) -0.003(7) 0.020(4) 0.007(5)
N1 0.053(3) 0.064(3) 0.060(3) -0.008(3) 0.007(2) 0.010(2)
O1 0.075(2) 0.058(2) 0.092(3) -0.016(3) 0.006(2) 0.006(3)

loop_
_atom_type_symbol
_atom_type_description
_atom_type_scat_dispersion_real
_atom_type_scat_dispersion_imag
_atom_type_scat_source
C C 0.0033 0.0016 'International Tables Vol C Tables 4.2.6.8 and 6.1.1.4'
H H 0.0000 0.0000 'International Tables Vol C Tables 4.2.6.8 and 6.1.1.4'
N N 0.0061 0.0033 'International Tables Vol C Tables 4.2.6.8 and 6.1.1.4'
O O 0.0106 0.0060 'International Tables Vol C Tables 4.2.6.8 and 6.1.1.4'
Br Br -0.2901 2.4595 'International Tables Vol C Tables 4.2.6.8 and 6.1.1.4'

loop_
_geom_angle_atom_site_label_1
_geom_angle_atom_site_label_2
_geom_angle_atom_site_label_3
_geom_angle
_geom_angle_publ_flag
C6 C1 C2 118.7(5) ?
C6 C1 C7 119.4(5) ?
C2 C1 C7 121.9(5) ?
O1 C2 C3 119.0(6) ?
O1 C2 C1 121.0(5) ?
C3 C2 C1 120.0(6) ?
C2 C3 C4 120.6(7) ?
C2 C3 H3 119.7 ?
C4 C3 H3 119.7 ?
C5 C4 C3 119.8(6) ?
C5 C4 H4 120.1 ?
C3 C4 H4 120.1 ?
C4 C5 C6 121.0(5) ?
C4 C5 Br1 119.5(5) y
C6 C5 Br1 119.5(5) y
C5 C6 C1 119.9(6) ?
C5 C6 H6 120.1 ?
C1 C6 H6 120.1 ?
N1 C7 C1 120.2(5) y
N1 C7 H7 119.9 ?
C1 C7 H7 119.9 ?
N1 C8 C9 110.6(4) y
N1 C8 H8A 109.5 ?
C9 C8 H8A 109.5 ?
N1 C8 H8B 109.5 ?
C9 C8 H8B 109.5 ?
H8A C8 H8B 108.1 ?
C23 C9 C10 111.9(5) ?
C23 C9 C14 113.0(4) ?
C10 C9 C14 108.4(4) ?
C23 C9 C8 108.6(5) ?
C10 C9 C8 106.6(4) ?
C14 C9 C8 108.1(4) ?
C11 C10 C9 113.7(4) ?
C11 C10 H10A 108.8 ?
C9 C10 H10A 108.8 ?
C11 C10 H10B 108.8 ?
C9 C10 H10B 108.8 ?
H10A C10 H10B 107.7 ?
C10 C11 C12 111.2(5) ?
C10 C11 H11A 109.4 ?
C12 C11 H11A 109.4 ?
C10 C11 H11B 109.4 ?
C12 C11 H11B 109.4 ?
H11A C11 H11B 108.0 ?
C11 C12 C13 110.9(5) ?
C11 C12 H12A 109.4 ?
C13 C12 H12A 109.4 ?
C11 C12 H12B 109.4 ?
C13 C12 H12B 109.4 ?
H12A C12 H12B 108.0 ?
C24 C13 C12 109.6(4) ?
C24 C13 C18 106.1(4) ?
C12 C13 C18 110.1(4) ?
C24 C13 C14 114.6(5) ?
C12 C13 C14 108.7(4) ?
C18 C13 C14 107.7(4) ?
C15 C14 C9 115.8(4) ?
C15 C14 C13 109.6(4) ?
C9 C14 C13 116.0(4) ?
C15 C14 H14 104.6 ?
C9 C14 H14 104.6 ?
C13 C14 H14 104.6 ?
C16 C15 C14 110.3(5) ?
C16 C15 H15A 109.6 ?
C14 C15 H15A 109.6 ?
C16 C15 H15B 109.6 ?
C14 C15 H15B 109.6 ?
H15A C15 H15B 108.1 ?
C15 C16 C17 113.9(5) ?
C15 C16 H16A 108.8 ?
C17 C16 H16A 108.8 ?
C15 C16 H16B 108.8 ?
C17 C16 H16B 108.8 ?
H16A C16 H16B 107.7 ?
C18 C17 C22 119.6(5) ?
C18 C17 C16 121.4(5) ?
C22 C17 C16 119.0(5) ?
C17 C18 C19 117.0(5) ?
C17 C18 C13 123.1(5) ?
C19 C18 C13 119.6(5) ?
C20 C19 C18 122.6(5) ?
C20 C19 H19 118.7 ?
C18 C19 H19 118.7 ?
C19 C20 C21 121.1(5) ?
C19 C20 H20 119.4 ?
C21 C20 H20 119.4 ?
C20 C21 C22 117.4(5) ?
C20 C21 C25 121.5(5) ?
C22 C21 C25 121.1(5) ?
C21 C22 C17 122.2(5) ?
C21 C22 H22 118.9 ?
C17 C22 H22 118.9 ?
C9 C23 H23A 109.5 ?
C9 C23 H23B 109.5 ?
H23A C23 H23B 109.5 ?
C9 C23 H23C 109.5 ?
H23A C23 H23C 109.5 ?
H23B C23 H23C 109.5 ?
C13 C24 H24A 109.5 ?
C13 C24 H24B 109.5 ?
H24A C24 H24B 109.5 ?
C13 C24 H24C 109.5 ?
H24A C24 H24C 109.5 ?
H24B C24 H24C 109.5 ?
C26 C25 C27 113.6(7) ?
C26 C25 C21 113.0(5) ?
C27 C25 C21 112.6(6) ?
C26 C25 H25 105.6 ?
C27 C25 H25 105.6 ?
C21 C25 H25 105.6 ?
C25 C26 H26A 109.5 ?
C25 C26 H26B 109.5 ?
H26A C26 H26B 109.5 ?
C25 C26 H26C 109.5 ?
H26A C26 H26C 109.5 ?
H26B C26 H26C 109.5 ?
C25 C27 H27A 109.5 ?
C25 C27 H27B 109.5 ?
H27A C27 H27B 109.5 ?
C25 C27 H27C 109.5 ?
H27A C27 H27C 109.5 ?
H27B C27 H27C 109.5 ?
C7 N1 C8 121.8(5) ?
C2 O1 H1 97.0 ?

loop_
_geom_bond_atom_site_label_1
_geom_bond_atom_site_label_2
_geom_bond_distance
_geom_bond_publ_flag
Br1 C5 1.901(6) y
C1 C6 1.390(7) ?
C1 C2 1.391(7) ?
C1 C7 1.463(7) ?
C2 O1 1.357(6) y
C2 C3 1.368(7) ?
C3 C4 1.367(8) ?
C3 H3 0.9300 ?
C4 C5 1.359(8) ?
C4 H4 0.9300 ?
C5 C6 1.367(7) ?
C6 H6 0.9300 ?
C7 N1 1.262(6) y
C7 H7 0.9300 ?
C8 N1 1.459(6) y
C8 C9 1.550(7) ?
C8 H8A 0.9700 ?
C8 H8B 0.9700 ?
C9 C23 1.517(7) ?
C9 C10 1.537(7) ?
C9 C14 1.550(6) ?
C10 C11 1.513(6) ?
C10 H10A 0.9700 ?
C10 H10B 0.9700 ?
C11 C12 1.534(7) ?
C11 H11A 0.9700 ?
C11 H11B 0.9700 ?
C12 C13 1.540(7) ?
C12 H12A 0.9700 ?
C12 H12B 0.9700 ?
C13 C24 1.528(8) ?
C13 C18 1.548(7) ?
C13 C14 1.557(6) ?
C14 C15 1.517(6) ?
C14 H14 0.9800 ?
C15 C16 1.503(8) ?
C15 H15A 0.9700 ?
C15 H15B 0.9700 ?
C16 C17 1.509(7) ?
C16 H16A 0.9700 ?
C16 H16B 0.9700 ?
C17 C18 1.380(7) ?
C17 C22 1.403(7) ?
C18 C19 1.386(7) ?
C19 C20 1.363(7) ?
C19 H19 0.9300 ?
C20 C21 1.366(8) ?
C20 H20 0.9300 ?
C21 C22 1.371(7) ?
C21 C25 1.512(7) ?
C22 H22 0.9300 ?
C23 H23A 0.9600 ?
C23 H23B 0.9600 ?
C23 H23C 0.9600 ?
C24 H24A 0.9600 ?
C24 H24B 0.9600 ?
C24 H24C 0.9600 ?
C25 C26 1.477(9) ?
C25 C27 1.501(9) ?
C25 H25 0.9800 ?
C26 H26A 0.9600 ?
C26 H26B 0.9600 ?
C26 H26C 0.9600 ?
C27 H27A 0.9600 ?
C27 H27B 0.9600 ?
C27 H27C 0.9600 ?
O1 H1 1.0549 ?

loop_
_geom_hbond_atom_site_label_D
_geom_hbond_atom_site_label_H
_geom_hbond_atom_site_label_A
_geom_hbond_distance_DH
_geom_hbond_distance_HA
_geom_hbond_distance_DA
_geom_hbond_angle_DHA
_geom_hbond_publ_flag
O1 H1 N1 1.05 1.54 2.570(6) 162.6 y

loop_
_geom_torsion_atom_site_label_1
_geom_torsion_atom_site_label_2
_geom_torsion_atom_site_label_3
_geom_torsion_atom_site_label_4
_geom_torsion
_geom_torsion_publ_flag
C6 C1 C2 O1 178.5(5) ?
C7 C1 C2 O1 -3.5(8) ?
C6 C1 C2 C3 -2.5(8) ?
C7 C1 C2 C3 175.5(5) ?
O1 C2 C3 C4 -178.4(5) ?
C1 C2 C3 C4 2.6(8) ?
C2 C3 C4 C5 -1.5(9) ?
C3 C4 C5 C6 0.6(9) ?
C3 C4 C5 Br1 -179.1(4) ?
C4 C5 C6 C1 -0.6(8) ?
Br1 C5 C6 C1 179.0(4) ?
C2 C1 C6 C5 1.6(7) ?
C7 C1 C6 C5 -176.5(5) ?
C6 C1 C7 N1 -177.4(5) y
C2 C1 C7 N1 4.5(8) ?
N1 C8 C9 C23 58.1(6) ?
N1 C8 C9 C10 -62.5(6) ?
N1 C8 C9 C14 -178.9(4) ?
C23 C9 C10 C11 73.5(8) ?
C14 C9 C10 C11 -51.8(8) ?
C8 C9 C10 C11 -167.9(6) ?
C9 C10 C11 C12 57.9(9) y
C10 C11 C12 C13 -58.9(8) ?
C11 C12 C13 C24 -70.8(6) ?
C11 C12 C13 C18 172.8(4) ?
C11 C12 C13 C14 55.1(6) ?
C23 C9 C14 C15 56.7(6) ?
C10 C9 C14 C15 -178.7(5) ?
C8 C9 C14 C15 -63.5(6) ?
C23 C9 C14 C13 -74.0(6) ?
C10 C9 C14 C13 50.6(6) ?
C8 C9 C14 C13 165.8(5) ?
C24 C13 C14 C15 -63.8(6) ?
C12 C13 C14 C15 173.2(5) ?
C18 C13 C14 C15 54.0(6) ?
C24 C13 C14 C9 69.7(6) ?
C12 C13 C14 C9 -53.2(6) ?
C18 C13 C14 C9 -172.5(4) ?
C9 C14 C15 C16 159.4(5) y
C13 C14 C15 C16 -66.9(6) ?
C14 C15 C16 C17 44.2(7) ?
C15 C16 C17 C18 -12.7(8) ?
C15 C16 C17 C22 166.0(5) ?
C22 C17 C18 C19 -0.8(8) ?
C16 C17 C18 C19 177.9(5) y
C22 C17 C18 C13 -175.9(5) ?
C16 C17 C18 C13 2.8(8) ?
C24 C13 C18 C17 99.8(6) ?
C12 C13 C18 C17 -141.7(5) ?
C14 C13 C18 C17 -23.3(7) ?
C24 C13 C18 C19 -75.2(6) ?
C12 C13 C18 C19 43.3(6) ?
C14 C13 C18 C19 161.7(5) ?
C17 C18 C19 C20 -0.1(8) ?
C13 C18 C19 C20 175.2(5) ?
C18 C19 C20 C21 1.6(9) ?
C19 C20 C21 C22 -2.0(8) ?
C19 C20 C21 C25 179.3(5) ?
C20 C21 C22 C17 1.1(9) ?
C25 C21 C22 C17 179.8(5) ?
C18 C17 C22 C21 0.3(9) ?
C16 C17 C22 C21 -178.5(5) ?
C20 C21 C25 C26 -115.2(7) ?
C22 C21 C25 C26 66.2(8) ?
C20 C21 C25 C27 114.4(7) ?
C22 C21 C25 C27 -64.2(8) ?
C1 C7 N1 C8 -178.0(4) ?
C9 C8 N1 C7 131.4(5) ?
